data_7049557
loop_
_publ_author_name
'Shen, Kaiji'
'Diskin-Posner, Yael'
'Shimon, Linda J. W.'
'Leitus, Gregory'
'Carmieli, Raanan'
'Neumann, Ronny'

_publ_section_title
;
 Aerobic oxygenation catalyzed by first row transition metal complexes
 coordinated by tetradentate mono-carbon bridged bis-phenanthroline
 ligands: intra- versus intermolecular carbon-hydrogen bond activation.
;
_journal_issue 19
_journal_name_full 'Dalton transactions (Cambridge, England : 2003)'
_journal_page_first 6396
_journal_page_last 6407
_journal_paper_doi 10.1039/c9dt00828d
_journal_volume 48
_journal_year 2019
_chemical_formula_moiety 'C34 H38 Co F12 N4 O3 P2'
_chemical_formula_sum 'C34 H38 Co F12 N4 O3 P2'
_chemical_formula_weight 899.55
_space_group_crystal_system monoclinic
_space_group_IT_number 14
_space_group_name_Hall '-P 2ybc'
_space_group_name_H-M_alt 'P 1 21/c 1'
_symmetry_space_group_name_Hall '-P 2ybc'
_symmetry_space_group_name_H-M 'P 1 21/c 1'
_atom_sites_solution_hydrogens mixed
_audit_creation_method SHELXL-2016/4
_audit_update_record
;
2018-12-02 deposited with the CCDC.    2019-04-03 downloaded from the CCDC.
;
_cell_angle_alpha 90
_cell_angle_beta 111.791(9)
_cell_angle_gamma 90
_cell_formula_units_Z 4
_cell_length_a 20.5794(15)
_cell_length_b 11.4538(7)
_cell_length_c 18.0531(15)
_cell_measurement_reflns_used 10680
_cell_measurement_temperature 100(2)
_cell_measurement_theta_max 25.9190
_cell_measurement_theta_min 3.4950
_cell_volume 3951.3(6)
_computing_cell_refinement 'CrysAlisPro 1.171.39.4c (Rigaku OD, 2015)'
_computing_data_collection 'CrysAlisPro 1.171.39.4c (Rigaku OD, 2015)'
_computing_data_reduction 'CrysAlisPro 1.171.39.4c (Rigaku OD, 2015)'
_computing_structure_refinement 'SHELXL-2016/4 (Sheldrick, 2016)'
_computing_structure_solution 'SHELXT-2016/4 (Sheldrick, 2016)'
_diffrn_ambient_temperature 100(2)
_diffrn_measured_fraction_theta_full 0.994
_diffrn_measured_fraction_theta_max 0.994
_diffrn_measurement_device_type 'Rigaku XtaLAB Pro: Kappa dual offset/far'
_diffrn_measurement_method 'omega scans'
_diffrn_radiation_type MoK\a
_diffrn_radiation_wavelength 0.71073
_diffrn_reflns_av_R_equivalents 0.0426
_diffrn_reflns_av_sigmaI/netI 0.0697
_diffrn_reflns_Laue_measured_fraction_full 0.994
_diffrn_reflns_Laue_measured_fraction_max 0.994
_diffrn_reflns_limit_h_max 29
_diffrn_reflns_limit_h_min -29
_diffrn_reflns_limit_k_max 14
_diffrn_reflns_limit_k_min -16
_diffrn_reflns_limit_l_max 24
_diffrn_reflns_limit_l_min -22
_diffrn_reflns_number 45737
_diffrn_reflns_point_group_measured_fraction_full 0.994
_diffrn_reflns_point_group_measured_fraction_max 0.994
_diffrn_reflns_theta_full 24.712
_diffrn_reflns_theta_max 24.712
_diffrn_reflns_theta_min 3.483
_diffrn_source 'fine-focus sealed X-ray tube'
_exptl_absorpt_coefficient_mu 0.611
_exptl_absorpt_correction_T_max 1.00000
_exptl_absorpt_correction_T_min 0.54283
_exptl_absorpt_correction_type multi-scan
_exptl_absorpt_process_details
;
CrysAlisPro 1.171.39.4c (Rigaku Oxford Diffraction, 2015)
Empirical absorption correction using spherical harmonics,
 implemented in SCALE3 ABSPACK scaling algorithm.
;
_exptl_crystal_colour yellow
_exptl_crystal_density_diffrn 1.512
_exptl_crystal_description prism
_exptl_crystal_F_000 1836
_exptl_crystal_size_max 0.220
_exptl_crystal_size_mid 0.220
_exptl_crystal_size_min 0.200
_refine_diff_density_max 1.142
_refine_diff_density_min -0.512
_refine_diff_density_rms 0.084
_refine_ls_extinction_method none
_refine_ls_goodness_of_fit_ref 1.036
_refine_ls_hydrogen_treatment mixed
_refine_ls_matrix_type full
_refine_ls_number_parameters 528
_refine_ls_number_reflns 6689
_refine_ls_number_restraints 8
_refine_ls_restrained_S_all 1.036
_refine_ls_R_factor_all 0.1000
_refine_ls_R_factor_gt 0.0861
_refine_ls_shift/su_max 0.034
_refine_ls_shift/su_mean 0.001
_refine_ls_structure_factor_coef Fsqd
_refine_ls_weighting_details 'w=1/[\s^2^(Fo^2^)+(0.1232P)^2^+10.1150P] where P=(Fo^2^+2Fc^2^)/3'
_refine_ls_weighting_scheme calc
_refine_ls_wR_factor_gt 0.2322
_refine_ls_wR_factor_ref 0.2431
_reflns_Friedel_coverage 0.000
_reflns_number_gt 5290
_reflns_number_total 6689
_reflns_threshold_expression 'I > 2\s(I)'
_cod_data_source_file c9dt00828d2.cif
_cod_data_source_block compound6
_cod_depositor_comments 'Adding full bibliography for 7049557--7049569.cif.'
_cod_original_cell_volume 3951.3(5)
_cod_database_code 7049557
_shelx_shelxl_version_number 2016/4
_shelx_space_group_comment
;
The symmetry employed for this shelxl refinement is uniquely defined
by the following loop, which should always be used as a source of
symmetry information in preference to the above space-group names.
They are only intended as comments.
;
_shelx_estimated_absorpt_t_min 0.877
_shelx_estimated_absorpt_t_max 0.888

loop_
_space_group_symop_operation_xyz
'x, y, z'
'-x, y+1/2, -z+1/2'
'-x, -y, -z'
'x, -y-1/2, z-1/2'

loop_
_atom_site_label
_atom_site_type_symbol
_atom_site_fract_x
_atom_site_fract_y
_atom_site_fract_z
_atom_site_U_iso_or_equiv
_atom_site_adp_type
_atom_site_occupancy
_atom_site_site_symmetry_order
_atom_site_calc_flag
_atom_site_refinement_flags_posn
_atom_site_refinement_flags_adp
_atom_site_refinement_flags_occupancy
_atom_site_disorder_assembly
_atom_site_disorder_group
CO1 Co 0.29306(3) 0.48968(6) 0.40364(4) 0.0489(3) Uani 1 1 d . . . . .
O1 O 0.33582(18) 0.5333(3) 0.5266(2) 0.0551(9) Uani 1 1 d D . . . .
H1A H 0.332(9) 0.580(2) 0.560(6) 0.30(9) Uiso 1 1 d D . . . .
H1B H 0.325(5) 0.4673(19) 0.538(3) 0.12(3) Uiso 1 1 d D . . . .
O2 O 0.2602(2) 0.4412(4) 0.2823(3) 0.0757(12) Uani 1 1 d D . . . .
H2C H 0.239(4) 0.377(3) 0.269(3) 0.091 Uiso 1 1 d D U . . .
H2B H 0.264(4) 0.464(5) 0.239(2) 0.091 Uiso 1 1 d D U . . .
N1 N 0.3813(2) 0.5684(4) 0.3918(3) 0.0532(10) Uani 1 1 d . . . . .
N2 N 0.2552(2) 0.6589(4) 0.3733(2) 0.0540(11) Uani 1 1 d . . . . .
N3 N 0.2005(2) 0.4376(4) 0.4153(2) 0.0513(10) Uani 1 1 d . . . . .
N4 N 0.3171(2) 0.3126(4) 0.4343(3) 0.0637(13) Uani 1 1 d . . . . .
C1 C 0.4435(3) 0.5255(6) 0.4011(4) 0.0718(18) Uani 1 1 d . . . . .
H1C H 0.452849 0.446062 0.416565 0.086 Uiso 1 1 calc R U . . .
C2 C 0.4957(3) 0.5904(6) 0.3896(5) 0.086(2) Uani 1 1 d . . . . .
H2D H 0.539724 0.555690 0.397752 0.103 Uiso 1 1 calc R U . . .
C3 C 0.4839(4) 0.7025(6) 0.3670(5) 0.085(2) Uani 1 1 d . . . . .
H3 H 0.519346 0.746415 0.357734 0.103 Uiso 1 1 calc R U . . .
C4 C 0.4203(3) 0.7546(5) 0.3570(4) 0.0691(16) Uani 1 1 d . . . . .
C5 C 0.3691(3) 0.6830(5) 0.3703(3) 0.0557(13) Uani 1 1 d . . . . .
C6 C 0.4049(4) 0.8733(6) 0.3340(5) 0.092(2) Uani 1 1 d . . . . .
H6 H 0.438847 0.920898 0.324615 0.110 Uiso 1 1 calc R U . . .
C7 C 0.3424(5) 0.9178(6) 0.3257(5) 0.099(3) Uani 1 1 d . . . . .
H7 H 0.333067 0.997671 0.311531 0.119 Uiso 1 1 calc R U . . .
C8 C 0.2893(4) 0.8479(5) 0.3375(4) 0.0795(19) Uani 1 1 d . . . . .
C9 C 0.3029(3) 0.7311(4) 0.3607(3) 0.0574(13) Uani 1 1 d . . . . .
C10 C 0.2229(4) 0.8901(7) 0.3281(5) 0.096(2) Uani 1 1 d . . . . .
H10 H 0.211025 0.969260 0.313541 0.115 Uiso 1 1 calc R U . . .
C11 C 0.1762(4) 0.8186(6) 0.3397(4) 0.083(2) Uani 1 1 d . . . . .
H11 H 0.130752 0.847654 0.331127 0.099 Uiso 1 1 calc R U . . .
C12 C 0.1923(3) 0.6994(5) 0.3645(3) 0.0620(15) Uani 1 1 d . . . . .
C13 C 0.1340(3) 0.6303(6) 0.3786(3) 0.0666(16) Uani 1 1 d . . . . .
C14 C 0.1442(3) 0.5018(6) 0.4051(3) 0.0646(16) Uani 1 1 d . . . . .
C15 C 0.0863(3) 0.4521(8) 0.4189(4) 0.0811(19) Uani 1 1 d . . . . .
H15 H 0.044971 0.496886 0.408690 0.097 Uiso 1 1 calc R U . . .
C16 C 0.0897(4) 0.3418(8) 0.4463(4) 0.089(2) Uani 1 1 d . . . . .
H16 H 0.051669 0.310966 0.457774 0.106 Uiso 1 1 calc R U . . .
C17 C 0.1493(4) 0.2715(6) 0.4581(4) 0.0724(17) Uani 1 1 d . . . . .
C18 C 0.2033(3) 0.3249(5) 0.4412(3) 0.0604(15) Uani 1 1 d . . . . .
C19 C 0.1564(4) 0.1559(7) 0.4862(4) 0.086(2) Uani 1 1 d . . . . .
H19 H 0.119682 0.121791 0.498792 0.103 Uiso 1 1 calc R U . . .
C20 C 0.2133(5) 0.0933(6) 0.4956(4) 0.084(2) Uani 1 1 d . . . . .
H20 H 0.216235 0.015146 0.514144 0.101 Uiso 1 1 calc R U . . .
C21 C 0.2709(4) 0.1423(5) 0.4780(4) 0.0766(19) Uani 1 1 d . . . . .
C22 C 0.2651(3) 0.2598(5) 0.4510(3) 0.0605(14) Uani 1 1 d . . . . .
C23 C 0.3318(4) 0.0826(6) 0.4874(5) 0.093(2) Uani 1 1 d . . . . .
H23 H 0.337690 0.004477 0.506426 0.111 Uiso 1 1 calc R U . . .
C24 C 0.3836(4) 0.1356(6) 0.4696(6) 0.106(3) Uani 1 1 d . . . . .
H24 H 0.425357 0.094935 0.475201 0.128 Uiso 1 1 calc R U . . .
C25 C 0.3735(3) 0.2512(5) 0.4430(5) 0.086(2) Uani 1 1 d . . . . .
H25 H 0.409584 0.287606 0.430362 0.103 Uiso 1 1 calc R U . . .
C26 C 0.0683(3) 0.6305(7) 0.2993(4) 0.082(2) Uani 1 1 d . . . . .
H26A H 0.028586 0.594190 0.308982 0.098 Uiso 1 1 calc R U . . .
H26B H 0.055387 0.712203 0.282285 0.098 Uiso 1 1 calc R U . . .
C27 C 0.0811(4) 0.5639(7) 0.2315(4) 0.099(3) Uani 1 1 d . . . . .
C28 C 0.0094(5) 0.5451(11) 0.1582(5) 0.154(5) Uani 1 1 d . . . . .
H28A H -0.023397 0.502068 0.176801 0.185 Uiso 1 1 calc R U . . .
H28B H -0.011531 0.622247 0.138485 0.185 Uiso 1 1 calc R U . . .
C29 C 0.0173(5) 0.4850(8) 0.0968(7) 0.123(3) Uani 1 1 d . . . . .
H29A H 0.053507 0.522352 0.081949 0.184 Uiso 1 1 calc R U . . .
H29B H -0.027140 0.484991 0.050876 0.184 Uiso 1 1 calc R U . . .
H29C H 0.031052 0.404351 0.113536 0.184 Uiso 1 1 calc R U . . .
C30 C 0.1172(3) 0.6972(6) 0.4444(4) 0.0724(17) Uani 1 1 d . . . . .
H30A H 0.104200 0.778645 0.426631 0.087 Uiso 1 1 calc R U . . .
H30B H 0.076570 0.660103 0.451655 0.087 Uiso 1 1 calc R U . . .
C31 C 0.1787(3) 0.6983(6) 0.5236(4) 0.0722(17) Uani 1 1 d . . . . .
H31A H 0.219230 0.734650 0.515528 0.087 Uiso 1 1 calc R U . A 1
H31B H 0.191561 0.616562 0.540581 0.087 Uiso 1 1 calc R U . A 1
C32 C 0.1655(16) 0.766(3) 0.5942(11) 0.074(4) Uani 0.686(14) 1 d . . P B 1
H32A H 0.146393 0.844590 0.575879 0.089 Uiso 0.686(14) 1 calc R U P B 1
H32B H 0.130895 0.722643 0.609835 0.089 Uiso 0.686(14) 1 calc R U P B 1
C33 C 0.2290(8) 0.7757(15) 0.6602(7) 0.131(5) Uani 0.686(14) 1 d . . P B 1
H33A H 0.248001 0.697622 0.677696 0.197 Uiso 0.686(14) 1 calc R U P B 1
H33B H 0.220669 0.815482 0.703941 0.197 Uiso 0.686(14) 1 calc R U P B 1
H33C H 0.262536 0.820816 0.644958 0.197 Uiso 0.686(14) 1 calc R U P B 1
C92 C 0.157(4) 0.757(8) 0.575(3) 0.074(4) Uani 0.314(14) 1 d . . P B 2
H92C H 0.138797 0.833168 0.550151 0.089 Uiso 0.314(14) 1 calc R U P B 2
H92D H 0.198673 0.772595 0.623322 0.089 Uiso 0.314(14) 1 calc R U P B 2
C93 C 0.1047(19) 0.704(3) 0.5990(17) 0.131(5) Uani 0.314(14) 1 d . . P B 2
H93D H 0.058345 0.716027 0.557454 0.197 Uiso 0.314(14) 1 calc R U P B 2
H93E H 0.106221 0.739604 0.648891 0.197 Uiso 0.314(14) 1 calc R U P B 2
H93F H 0.113902 0.619940 0.607108 0.197 Uiso 0.314(14) 1 calc R U P B 2
P1 P 0.44846(10) 0.69859(15) 0.11540(12) 0.0796(6) Uani 1 1 d . . . . .
F1 F 0.5286(3) 0.6893(6) 0.1655(4) 0.172(3) Uani 1 1 d . . . . .
F2 F 0.36781(19) 0.7082(4) 0.0612(3) 0.0965(13) Uani 1 1 d . . . . .
F3 F 0.4576(2) 0.5993(4) 0.0623(4) 0.135(2) Uani 1 1 d . . . . .
F4 F 0.4629(2) 0.7937(3) 0.0610(3) 0.0884(11) Uani 1 1 d . . . . .
F5 F 0.4399(4) 0.7975(6) 0.1686(4) 0.156(2) Uani 1 1 d . . . . .
F6 F 0.4288(5) 0.6036(8) 0.1658(6) 0.230(4) Uani 1 1 d . . . . .
P2 P 0.13271(9) 0.32447(15) 0.69359(10) 0.0671(5) Uani 1 1 d . . . . .
F7 F 0.1638(2) 0.4078(5) 0.6450(3) 0.1220(18) Uani 1 1 d . . . . .
F8 F 0.2054(2) 0.3314(4) 0.7669(2) 0.0890(12) Uani 1 1 d . . . . .
F9 F 0.1017(3) 0.2427(4) 0.7428(3) 0.1073(14) Uani 1 1 d . . . . .
F10 F 0.10481(19) 0.4334(3) 0.7246(3) 0.0898(12) Uani 1 1 d . . . . .
F11 F 0.1615(3) 0.2150(5) 0.6617(3) 0.1255(19) Uani 1 1 d . . . . .
F12 F 0.06180(19) 0.3157(5) 0.6191(2) 0.1031(15) Uani 1 1 d . . . . .
O3 O 0.2906(2) 0.4256(6) 0.6272(3) 0.1044(18) Uani 1 1 d . . . . .
H3A H 0.313426 0.488143 0.633836 0.157 Uiso 1 1 calc DR U . . .
C34 C 0.3322(5) 0.3406(9) 0.6724(6) 0.115(3) Uiso 1 1 d . . . . .
H34A H 0.377853 0.373765 0.704896 0.172 Uiso 1 1 calc R U . . .
H34B H 0.338626 0.279558 0.637683 0.172 Uiso 1 1 calc R U . . .
H34C H 0.310419 0.306887 0.707393 0.172 Uiso 1 1 calc R U . . .

loop_
_atom_site_aniso_label
_atom_site_aniso_U_11
_atom_site_aniso_U_22
_atom_site_aniso_U_33
_atom_site_aniso_U_23
_atom_site_aniso_U_13
_atom_site_aniso_U_12
CO1 0.0387(4) 0.0387(4) 0.0605(5) 0.0052(3) 0.0083(3) 0.0035(3)
O1 0.0416(18) 0.049(2) 0.065(2) 0.0027(18) 0.0082(16) -0.0015(16)
O2 0.075(3) 0.075(3) 0.070(3) -0.003(2) 0.019(2) 0.001(2)
N1 0.045(2) 0.043(2) 0.069(3) 0.014(2) 0.017(2) 0.0082(19)
N2 0.045(2) 0.051(3) 0.052(2) 0.007(2) 0.0022(19) 0.016(2)
N3 0.042(2) 0.054(3) 0.049(2) -0.005(2) 0.0064(18) -0.0059(19)
N4 0.051(3) 0.039(2) 0.087(3) 0.008(2) 0.009(2) -0.002(2)
C1 0.054(3) 0.060(4) 0.108(5) 0.031(3) 0.037(3) 0.021(3)
C2 0.055(3) 0.079(5) 0.130(6) 0.039(4) 0.042(4) 0.016(3)
C3 0.062(4) 0.077(5) 0.120(6) 0.034(4) 0.037(4) 0.000(3)
C4 0.060(3) 0.053(3) 0.089(4) 0.019(3) 0.023(3) -0.003(3)
C5 0.054(3) 0.044(3) 0.062(3) 0.014(2) 0.013(2) 0.008(2)
C6 0.090(5) 0.054(4) 0.133(7) 0.023(4) 0.044(5) -0.007(4)
C7 0.110(6) 0.043(3) 0.151(7) 0.026(4) 0.056(5) 0.003(4)
C8 0.082(4) 0.047(3) 0.101(5) 0.021(3) 0.025(4) 0.022(3)
C9 0.063(3) 0.037(3) 0.066(3) 0.010(2) 0.016(3) 0.008(2)
C10 0.097(5) 0.056(4) 0.132(7) 0.028(4) 0.040(5) 0.032(4)
C11 0.069(4) 0.074(4) 0.092(5) 0.013(4) 0.016(4) 0.044(4)
C12 0.051(3) 0.067(4) 0.055(3) 0.003(3) 0.005(2) 0.016(3)
C13 0.043(3) 0.077(4) 0.062(3) -0.003(3) -0.001(2) 0.015(3)
C14 0.043(3) 0.085(4) 0.053(3) -0.017(3) 0.004(2) -0.015(3)
C15 0.058(4) 0.095(5) 0.087(5) -0.020(4) 0.024(3) -0.012(4)
C16 0.063(4) 0.126(7) 0.081(5) -0.032(5) 0.033(4) -0.035(4)
C17 0.081(4) 0.071(4) 0.057(3) -0.011(3) 0.016(3) -0.032(4)
C18 0.050(3) 0.070(4) 0.048(3) -0.013(3) 0.004(2) -0.025(3)
C19 0.090(5) 0.089(5) 0.073(4) -0.014(4) 0.026(4) -0.038(4)
C20 0.115(6) 0.056(4) 0.069(4) 0.002(3) 0.019(4) -0.040(4)
C21 0.079(4) 0.052(3) 0.077(4) 0.000(3) 0.003(3) -0.023(3)
C22 0.058(3) 0.047(3) 0.059(3) 0.000(2) 0.001(3) -0.021(3)
C23 0.086(5) 0.040(3) 0.124(6) 0.015(4) 0.007(4) -0.012(3)
C24 0.060(4) 0.039(3) 0.190(9) 0.015(4) 0.011(5) 0.004(3)
C25 0.052(3) 0.042(3) 0.152(7) 0.018(4) 0.023(4) 0.003(3)
C26 0.047(3) 0.092(5) 0.078(4) -0.009(4) -0.009(3) 0.015(3)
C27 0.080(5) 0.095(5) 0.080(4) -0.026(4) -0.018(4) 0.040(4)
C28 0.142(8) 0.208(11) 0.070(5) -0.016(6) -0.010(5) 0.128(9)
C29 0.107(7) 0.092(6) 0.141(8) -0.012(6) 0.013(6) 0.021(5)
C30 0.051(3) 0.087(5) 0.070(4) -0.017(3) 0.011(3) 0.016(3)
C31 0.052(3) 0.083(4) 0.069(4) -0.017(3) 0.008(3) 0.015(3)
C32 0.063(9) 0.099(8) 0.047(12) -0.020(9) 0.004(10) 0.017(6)
C33 0.149(12) 0.152(12) 0.076(7) -0.033(8) 0.021(7) 0.026(10)
C92 0.063(9) 0.099(8) 0.047(12) -0.020(9) 0.004(10) 0.017(6)
C93 0.149(12) 0.152(12) 0.076(7) -0.033(8) 0.021(7) 0.026(10)
P1 0.0744(11) 0.0541(9) 0.0941(13) 0.0133(9) 0.0123(9) 0.0016(8)
F1 0.110(4) 0.156(5) 0.162(5) 0.002(4) -0.053(4) 0.029(4)
F2 0.056(2) 0.077(3) 0.151(4) -0.015(2) 0.031(2) -0.0051(18)
F3 0.081(3) 0.054(2) 0.250(7) -0.047(3) 0.038(3) 0.001(2)
F4 0.081(2) 0.062(2) 0.115(3) 0.009(2) 0.028(2) -0.0135(19)
F5 0.170(6) 0.167(6) 0.120(4) -0.044(4) 0.040(4) -0.003(5)
F6 0.265(10) 0.188(8) 0.250(9) 0.135(7) 0.110(8) 0.028(7)
P2 0.0609(9) 0.0648(10) 0.0704(10) -0.0040(8) 0.0186(8) 0.0067(7)
F7 0.072(3) 0.167(5) 0.131(4) 0.063(4) 0.042(3) 0.025(3)
F8 0.079(2) 0.091(3) 0.079(2) -0.013(2) 0.0079(19) 0.021(2)
F9 0.131(4) 0.080(3) 0.116(3) -0.005(2) 0.052(3) -0.034(3)
F10 0.063(2) 0.074(2) 0.133(3) -0.027(2) 0.037(2) -0.0052(18)
F11 0.110(3) 0.130(4) 0.122(4) -0.060(3) 0.028(3) 0.032(3)
F12 0.056(2) 0.156(4) 0.086(3) -0.026(3) 0.0130(19) 0.000(2)
O3 0.065(3) 0.140(5) 0.100(4) 0.024(4) 0.021(3) -0.014(3)

loop_
_atom_type_symbol
_atom_type_description
_atom_type_scat_dispersion_real
_atom_type_scat_dispersion_imag
_atom_type_scat_source
C C 0.0033 0.0016 'International Tables Vol C Tables 4.2.6.8 and 6.1.1.4'
H H 0.0000 0.0000 'International Tables Vol C Tables 4.2.6.8 and 6.1.1.4'
N N 0.0061 0.0033 'International Tables Vol C Tables 4.2.6.8 and 6.1.1.4'
Co Co 0.3494 0.9721 'International Tables Vol C Tables 4.2.6.8 and 6.1.1.4'
P P 0.1023 0.0942 'International Tables Vol C Tables 4.2.6.8 and 6.1.1.4'
F F 0.0171 0.0103 'International Tables Vol C Tables 4.2.6.8 and 6.1.1.4'
O O 0.0106 0.0060 'International Tables Vol C Tables 4.2.6.8 and 6.1.1.4'

loop_
_geom_angle_atom_site_label_1
_geom_angle_atom_site_label_2
_geom_angle_atom_site_label_3
_geom_angle
N3 CO1 N2 91.52(18)
N3 CO1 N1 171.36(17)
N2 CO1 N1 80.08(17)
N3 CO1 O2 94.37(18)
N2 CO1 O2 91.54(18)
N1 CO1 O2 87.91(19)
N3 CO1 N4 80.35(18)
N2 CO1 N4 171.84(18)
N1 CO1 N4 108.07(17)
O2 CO1 N4 88.5(2)
N3 CO1 O1 90.10(15)
N2 CO1 O1 91.48(16)
N1 CO1 O1 88.13(16)
O2 CO1 O1 174.54(17)
N4 CO1 O1 89.17(18)
CO1 O1 H1A 143(10)
CO1 O1 H1B 90(4)
H1A O1 H1B 107(3)
CO1 O2 H2C 117(4)
CO1 O2 H2B 140(4)
H2C O2 H2B 103(2)
C1 N1 C5 117.5(5)
C1 N1 CO1 131.1(4)
C5 N1 CO1 111.4(3)
C12 N2 C9 119.8(5)
C12 N2 CO1 127.5(4)
C9 N2 CO1 112.7(3)
C14 N3 C18 119.7(5)
C14 N3 CO1 127.7(4)
C18 N3 CO1 112.4(4)
C25 N4 C22 118.0(5)
C25 N4 CO1 130.9(4)
C22 N4 CO1 111.0(4)
N1 C1 C2 123.3(6)
N1 C1 H1C 118.3
C2 C1 H1C 118.3
C3 C2 C1 119.9(6)
C3 C2 H2D 120.1
C1 C2 H2D 120.1
C2 C3 C4 120.4(6)
C2 C3 H3 119.8
C4 C3 H3 119.8
C3 C4 C6 123.1(6)
C3 C4 C5 116.9(5)
C6 C4 C5 120.0(6)
N1 C5 C9 118.4(5)
N1 C5 C4 122.1(5)
C9 C5 C4 119.5(5)
C7 C6 C4 119.9(7)
C7 C6 H6 120.1
C4 C6 H6 120.1
C6 C7 C8 121.7(6)
C6 C7 H7 119.2
C8 C7 H7 119.2
C10 C8 C9 116.4(7)
C10 C8 C7 123.6(6)
C9 C8 C7 119.9(6)
N2 C9 C8 123.6(5)
N2 C9 C5 117.4(4)
C8 C9 C5 119.0(6)
C11 C10 C8 119.7(6)
C11 C10 H10 120.2
C8 C10 H10 120.2
C10 C11 C12 122.4(6)
C10 C11 H11 118.8
C12 C11 H11 118.8
N2 C12 C11 118.1(6)
N2 C12 C13 125.9(5)
C11 C12 C13 116.0(5)
C12 C13 C14 121.3(5)
C12 C13 C30 106.3(5)
C14 C13 C30 106.2(5)
C12 C13 C26 108.1(5)
C14 C13 C26 105.0(5)
C30 C13 C26 109.7(5)
N3 C14 C15 119.9(6)
N3 C14 C13 125.9(5)
C15 C14 C13 114.2(6)
C16 C15 C14 120.3(7)
C16 C15 H15 119.9
C14 C15 H15 119.9
C15 C16 C17 120.9(7)
C15 C16 H16 119.6
C17 C16 H16 119.6
C18 C17 C19 120.4(7)
C18 C17 C16 115.6(6)
C19 C17 C16 124.0(7)
N3 C18 C17 123.5(6)
N3 C18 C22 117.3(5)
C17 C18 C22 119.2(6)
C20 C19 C17 121.5(7)
C20 C19 H19 119.2
C17 C19 H19 119.2
C19 C20 C21 121.1(7)
C19 C20 H20 119.4
C21 C20 H20 119.4
C23 C21 C22 117.9(6)
C23 C21 C20 124.1(6)
C22 C21 C20 118.0(7)
N4 C22 C21 121.6(6)
N4 C22 C18 118.7(5)
C21 C22 C18 119.7(6)
C24 C23 C21 120.2(6)
C24 C23 H23 119.9
C21 C23 H23 119.9
C23 C24 C25 118.3(7)
C23 C24 H24 120.9
C25 C24 H24 120.9
N4 C25 C24 123.9(7)
N4 C25 H25 118.0
C24 C25 H25 118.0
C27 C26 C13 112.5(5)
C27 C26 H26A 109.1
C13 C26 H26A 109.1
C27 C26 H26B 109.1
C13 C26 H26B 109.1
H26A C26 H26B 107.8
C26 C27 C28 110.4(6)
C29 C28 C27 113.1(8)
C29 C28 H28A 109.0
C27 C28 H28A 109.0
C29 C28 H28B 109.0
C27 C28 H28B 109.0
H28A C28 H28B 107.8
C28 C29 H29A 109.5
C28 C29 H29B 109.5
H29A C29 H29B 109.5
C28 C29 H29C 109.5
H29A C29 H29C 109.5
H29B C29 H29C 109.5
C31 C30 C13 112.3(5)
C31 C30 H30A 109.1
C13 C30 H30A 109.1
C31 C30 H30B 109.1
C13 C30 H30B 109.1
H30A C30 H30B 107.9
C92b C31 C30 106(3)
C30 C31 C32 115.2(11)
C30 C31 H31A 108.5
C32a C31 H31A 108.5
C30 C31 H31B 108.5
C32a C31 H31B 108.5
H31Aa C31 H31B 107.5
C33a C32a C31 109(2)
C33a C32a H32A 109.8
C31 C32a H32A 109.8
C33a C32a H32B 109.8
C31 C32a H32B 109.8
H32Aa C32a H32B 108.2
C32a C33a H33A 109.5
C32a C33a H33B 109.5
H33Aa C33a H33B 109.5
C32a C33a H33C 109.5
H33Aa C33a H33C 109.5
H33Ba C33a H33C 109.5
C31 C92b C93 118(6)
C31 C92b H92C 107.7
C93b C92b H92C 107.7
C31 C92b H92D 107.7
C93b C92b H92D 107.7
H92Cb C92b H92D 107.1
C92b C93b H93D 109.5
C92b C93b H93E 109.5
H93Db C93b H93E 109.5
C92b C93b H93F 109.5
H93Db C93b H93F 109.5
H93Eb C93b H93F 109.5
F5 P1 F3 179.6(4)
F5 P1 F1 91.7(4)
F3 P1 F1 87.9(3)
F5 P1 F6 92.0(5)
F3 P1 F6 88.0(5)
F1 P1 F6 93.5(5)
F5 P1 F4 88.4(3)
F3 P1 F4 91.6(3)
F1 P1 F4 90.3(4)
F6 P1 F4 176.2(4)
F5 P1 F2 89.9(3)
F3 P1 F2 90.5(3)
F1 P1 F2 177.5(4)
F6 P1 F2 88.3(4)
F4 P1 F2 87.9(2)
F10 P2 F12 90.6(2)
F10 P2 F9 89.6(3)
F12 P2 F9 90.2(3)
F10 P2 F7 89.7(3)
F12 P2 F7 90.1(3)
F9 P2 F7 179.3(3)
F10 P2 F11 179.3(3)
F12 P2 F11 89.6(3)
F9 P2 F11 91.0(3)
F7 P2 F11 89.6(3)
F10 P2 F8 91.1(2)
F12 P2 F8 178.1(2)
F9 P2 F8 90.8(3)
F7 P2 F8 89.0(3)
F11 P2 F8 88.8(2)
C34 O3 H3A 109.5
O3 C34 H34A 109.5
O3 C34 H34B 109.5
H34A C34 H34B 109.5
O3 C34 H34C 109.5
H34A C34 H34C 109.5
H34B C34 H34C 109.5

loop_
_geom_bond_atom_site_label_1
_geom_bond_atom_site_label_2
_geom_bond_distance
CO1 N3 2.080(4)
CO1 N2 2.085(4)
CO1 N1 2.108(4)
CO1 O2 2.113(4)
CO1 N4 2.113(4)
CO1 O1 2.121(4)
O1 H1A 0.837(11)
O1 H1B 0.837(10)
O2 H2C 0.843(10)
O2 H2B 0.859(10)
N1 C1 1.322(7)
N1 C5 1.365(6)
N2 C12 1.328(7)
N2 C9 1.365(7)
N3 C14 1.325(7)
N3 C18 1.366(7)
N4 C25 1.316(8)
N4 C22 1.357(7)
C1 C2 1.384(9)
C1 H1C 0.9500
C2 C3 1.342(9)
C2 H2D 0.9500
C3 C4 1.388(9)
C3 H3 0.9500
C4 C6 1.423(9)
C4 C5 1.426(8)
C5 C9 1.420(8)
C6 C7 1.338(11)
C6 H6 0.9500
C7 C8 1.435(10)
C7 H7 0.9500
C8 C10 1.398(10)
C8 C9 1.399(8)
C10 C11 1.336(11)
C10 H10 0.9500
C11 C12 1.438(9)
C11 H11 0.9500
C12 C13 1.535(9)
C13 C14 1.537(9)
C13 C30 1.556(8)
C13 C26 1.563(7)
C14 C15 1.425(9)
C15 C16 1.349(11)
C15 H15 0.9500
C16 C17 1.415(11)
C16 H16 0.9500
C17 C18 1.398(8)
C17 C19 1.406(10)
C18 C22 1.427(9)
C19 C20 1.329(11)
C19 H19 0.9500
C20 C21 1.450(10)
C20 H20 0.9500
C21 C23 1.381(10)
C21 C22 1.422(8)
C23 C24 1.363(11)
C23 H23 0.9500
C24 C25 1.398(9)
C24 H24 0.9500
C25 H25 0.9500
C26 C27 1.544(10)
C26 H26A 0.9900
C26 H26B 0.9900
C27 C28 1.588(11)
C28 C29 1.365(13)
C28 H28A 0.9900
C28 H28B 0.9900
C29 H29A 0.9800
C29 H29B 0.9800
C29 H29C 0.9800
C30 C31 1.519(8)
C30 H30A 0.9900
C30 H30B 0.9900
C31 C92 1.34(7)
C31 C32 1.60(3)
C31 H31A 0.9900
C31 H31B 0.9900
C32a C33 1.41(3)
C32a H32A 0.9900
C32a H32B 0.9900
C33a H33A 0.9800
C33a H33B 0.9800
C33a H33C 0.9800
C92b C93 1.44(9)
C92b H92C 0.9900
C92b H92D 0.9900
C93b H93D 0.9800
C93b H93E 0.9800
C93b H93F 0.9800
P1 F5 1.536(6)
P1 F3 1.543(5)
P1 F1 1.563(5)
P1 F6 1.565(7)
P1 F4 1.568(4)
P1 F2 1.587(4)
P2 F10 1.562(4)
P2 F12 1.579(4)
P2 F9 1.579(5)
P2 F7 1.583(5)
P2 F11 1.584(4)
P2 F8 1.590(4)
O3 C34 1.352(10)
O3 H3A 0.8400
C34 H34A 0.9800
C34 H34B 0.9800
C34 H34C 0.9800

loop_
_geom_torsion_atom_site_label_1
_geom_torsion_atom_site_label_2
_geom_torsion_atom_site_label_3
_geom_torsion_atom_site_label_4
_geom_torsion
C5 N1 C1 C2 -0.6(10)
CO1 N1 C1 C2 179.0(6)
N1 C1 C2 C3 -0.7(13)
C1 C2 C3 C4 1.7(13)
C2 C3 C4 C6 179.3(8)
C2 C3 C4 C5 -1.3(11)
C1 N1 C5 C9 -179.4(6)
CO1 N1 C5 C9 0.9(6)
C1 N1 C5 C4 1.0(9)
CO1 N1 C5 C4 -178.7(5)
C3 C4 C5 N1 -0.1(10)
C6 C4 C5 N1 179.4(6)
C3 C4 C5 C9 -179.7(6)
C6 C4 C5 C9 -0.2(10)
C3 C4 C6 C7 -179.9(8)
C5 C4 C6 C7 0.7(12)
C4 C6 C7 C8 -1.5(14)
C6 C7 C8 C10 -178.8(9)
C6 C7 C8 C9 1.9(13)
C12 N2 C9 C8 -0.9(9)
CO1 N2 C9 C8 178.2(5)
C12 N2 C9 C5 -179.5(5)
CO1 N2 C9 C5 -0.4(6)
C10 C8 C9 N2 0.7(10)
C7 C8 C9 N2 180.0(7)
C10 C8 C9 C5 179.2(7)
C7 C8 C9 C5 -1.4(10)
N1 C5 C9 N2 -0.3(8)
C4 C5 C9 N2 179.3(5)
N1 C5 C9 C8 -179.0(6)
C4 C5 C9 C8 0.7(9)
C9 C8 C10 C11 -1.3(12)
C7 C8 C10 C11 179.4(8)
C8 C10 C11 C12 2.3(13)
C9 N2 C12 C11 1.7(8)
CO1 N2 C12 C11 -177.2(4)
C9 N2 C12 C13 -178.3(5)
CO1 N2 C12 C13 2.8(8)
C10 C11 C12 N2 -2.5(10)
C10 C11 C12 C13 177.5(7)
N2 C12 C13 C14 -0.2(9)
C11 C12 C13 C14 179.8(5)
N2 C12 C13 C30 121.0(6)
C11 C12 C13 C30 -59.0(7)
N2 C12 C13 C26 -121.4(6)
C11 C12 C13 C26 58.6(7)
C18 N3 C14 C15 -1.9(8)
CO1 N3 C14 C15 -177.4(4)
C18 N3 C14 C13 178.2(5)
CO1 N3 C14 C13 2.7(8)
C12 C13 C14 N3 -2.7(8)
C30 C13 C14 N3 -124.0(6)
C26 C13 C14 N3 119.9(6)
C12 C13 C14 C15 177.4(5)
C30 C13 C14 C15 56.1(6)
C26 C13 C14 C15 -60.0(7)
N3 C14 C15 C16 3.5(9)
C13 C14 C15 C16 -176.6(6)
C14 C15 C16 C17 -3.1(10)
C15 C16 C17 C18 1.3(9)
C15 C16 C17 C19 -179.8(6)
C14 N3 C18 C17 0.1(8)
CO1 N3 C18 C17 176.2(4)
C14 N3 C18 C22 179.9(5)
CO1 N3 C18 C22 -4.0(6)
C19 C17 C18 N3 -178.7(5)
C16 C17 C18 N3 0.3(8)
C19 C17 C18 C22 1.5(8)
C16 C17 C18 C22 -179.5(5)
C18 C17 C19 C20 -1.7(10)
C16 C17 C19 C20 179.4(7)
C17 C19 C20 C21 0.7(11)
C19 C20 C21 C23 179.0(7)
C19 C20 C21 C22 0.6(10)
C25 N4 C22 C21 0.8(9)
CO1 N4 C22 C21 -176.1(4)
C25 N4 C22 C18 -179.5(6)
CO1 N4 C22 C18 3.7(6)
C23 C21 C22 N4 0.5(9)
C20 C21 C22 N4 179.0(5)
C23 C21 C22 C18 -179.3(6)
C20 C21 C22 C18 -0.8(8)
N3 C18 C22 N4 0.1(7)
C17 C18 C22 N4 180.0(5)
N3 C18 C22 C21 179.9(5)
C17 C18 C22 C21 -0.3(8)
C22 C21 C23 C24 -1.3(11)
C20 C21 C23 C24 -179.8(7)
C21 C23 C24 C25 0.9(13)
C22 N4 C25 C24 -1.2(12)
CO1 N4 C25 C24 175.0(6)
C23 C24 C25 N4 0.3(14)
C12 C13 C26 C27 65.3(8)
C14 C13 C26 C27 -65.6(8)
C30 C13 C26 C27 -179.2(7)
C13 C26 C27 C28 168.9(8)
C26 C27 C28 C29 -179.1(10)
C12 C13 C30 C31 -64.4(7)
C14 C13 C30 C31 66.1(7)
C26 C13 C30 C31 179.0(6)
C13 C30 C31 C92b -179(4)
C13 C30 C31 C32a 179.9(17)
C30 C31 C32a C33a -171.2(17)
C30 C31 C92b C93b 69(6)
